data_1540781
loop_
_publ_author_name
'Yamada, K.'
'Kudo, E.'
'Endoh, Y.'
'Hidaka, Y.'
'Tsuda, K.'
'Oda, M.'
'Tanaka, M.'
'Asano, H.'
'Kokusho, K.'
'Murakami, T.'
'Izumi, F.'
'Suzuki, M.'

_publ_section_title
;
 Determination of space group and refinement of structure parameters for
 La2 Cu O4-d crystals
;
_journal_name_full 'Japanese Journal of Applied Physics, Part 1'
_journal_page_first 1132
_journal_page_last 1137
_journal_volume 27
_journal_year 1988
_chemical_formula_sum 'Cu La2 O3.97'
_chemical_name_systematic 'La2 Cu O3.97'
_space_group_IT_number 56
_symmetry_space_group_name_Hall '-P 2ab 2ac'
_symmetry_space_group_name_H-M 'P c c n'
_cell_angle_alpha 90
_cell_angle_beta 90
_cell_angle_gamma 90
_cell_formula_units_Z 4
_cell_length_a 5.3538
_cell_length_b 5.4034
_cell_length_c 13.1449
_cell_volume 380.265
_citation_journal_id_ASTM JAPNDE
_cod_data_source_file Yamada_JAPNDE_1988_66.cif
_cod_data_source_block Cu1La2O3.97
_cod_original_cell_volume 380.2652
_cod_original_formula_sum 'Cu1 La2 O3.97'
_cod_database_code 1540781

loop_
_symmetry_equiv_pos_as_xyz
x,y,z
-x+1/2,-y+1/2,z
x+1/2,-y,-z+1/2
-x,y+1/2,-z+1/2
-x,-y,-z
x-1/2,y-1/2,-z
-x-1/2,y,z-1/2
x,-y-1/2,z-1/2

loop_
_atom_site_label
_atom_site_type_symbol
_atom_site_fract_x
_atom_site_fract_y
_atom_site_fract_z
_atom_site_occupancy
_atom_site_U_iso_or_equiv
Cu1 Cu+2 0 0 0 1 0.0
O3 O-2 -0.008 0.4658 0.3159 0.994 0.0
La1 La+3 -0.0025 0.0074 0.36104 1 0.0
O2 O-2 0.25 0.25 0.0111 0.98 0.0
O1 O-2 0.25 0.75 -0.0038 1 0.0
